data_7238149
loop_
_publ_author_name
'Liu, Yang'
'Qi, Yan'
'Su, Yan-Hua'
'Zhao, Fang-Hua'
'Che, Yun-Xia'
'Zheng, Ji-Min'

_publ_section_title
;
 Five novel cobalt coordination polymers: effect of metal--ligand ratio
 and structure characteristics of flexible bis(imidazole) ligands
;
_journal_issue 10
_journal_name_full CrystEngComm
_journal_page_first 3283
_journal_paper_doi 10.1039/b925829a
_journal_volume 12
_journal_year 2010
_chemical_formula_sum 'C24 H28 Co N4 O7'
_chemical_formula_weight 543.43
_space_group_IT_number 33
_space_group_name_Hall 'P 2c -2n'
_space_group_name_H-M_alt 'P n a 21'
_symmetry_cell_setting orthorhombic
_symmetry_space_group_name_H-M 'P n a 21'
_atom_sites_solution_hydrogens geom
_atom_sites_solution_primary direct
_atom_sites_solution_secondary difmap
_audit_creation_method SHELXL-97
_cell_angle_alpha 90.00
_cell_angle_beta 90.00
_cell_angle_gamma 90.00
_cell_formula_units_Z 4
_cell_length_a 16.769(3)
_cell_length_b 12.475(3)
_cell_length_c 12.346(3)
_cell_measurement_reflns_used 20550
_cell_measurement_temperature 298(2)
_cell_measurement_theta_max 27.52
_cell_measurement_theta_min 3.26
_cell_volume 2582.7(10)
_computing_cell_refinement 'RAXIS-RAPID Auto(Rigaku, 2004)'
_computing_data_collection 'RAXIS-RAPID Auto(Rigaku, 2004)'
_computing_data_reduction 'CrystalStructure(Rigaku/MSC, 2004)'
_computing_molecular_graphics 'SHELXL-97 (Sheldrick, 2001)'
_computing_publication_material 'SHELXL-97 (Sheldrick, 1997)'
_computing_structure_refinement 'SHELXL-97 (Sheldrick, 1997)'
_computing_structure_solution 'SHELXS-97 (Sheldrick, 1997)'
_diffrn_ambient_temperature 298(2)
_diffrn_measured_fraction_theta_full 0.998
_diffrn_measured_fraction_theta_max 0.998
_diffrn_measurement_device_type 'rigaku r-axis rapid IP area detector'
_diffrn_measurement_method '\w scans'
_diffrn_radiation_monochromator graphite
_diffrn_radiation_probe x-ray
_diffrn_radiation_type MoK\a
_diffrn_radiation_wavelength 0.71073
_diffrn_reflns_av_R_equivalents 0.0337
_diffrn_reflns_av_sigmaI/netI 0.0354
_diffrn_reflns_limit_h_max 21
_diffrn_reflns_limit_h_min -21
_diffrn_reflns_limit_k_max 16
_diffrn_reflns_limit_k_min -16
_diffrn_reflns_limit_l_max 16
_diffrn_reflns_limit_l_min -15
_diffrn_reflns_number 24440
_diffrn_reflns_theta_full 27.48
_diffrn_reflns_theta_max 27.48
_diffrn_reflns_theta_min 3.27
_diffrn_source 'rotating anode'
_exptl_absorpt_coefficient_mu 0.714
_exptl_absorpt_correction_T_max 0.8704
_exptl_absorpt_correction_T_min 0.8704
_exptl_absorpt_correction_type multi-scan
_exptl_crystal_density_diffrn 1.398
_exptl_crystal_density_method 'not measured'
_exptl_crystal_description block
_exptl_crystal_F_000 1132
_exptl_crystal_size_max 0.20
_exptl_crystal_size_mid 0.20
_exptl_crystal_size_min 0.20
_refine_diff_density_max 0.624
_refine_diff_density_min -0.299
_refine_diff_density_rms 0.057
_refine_ls_abs_structure_details 'Flack H D (1983), Acta Cryst. A39, 876-881'
_refine_ls_abs_structure_Flack 0.012(11)
_refine_ls_extinction_method none
_refine_ls_goodness_of_fit_ref 1.041
_refine_ls_hydrogen_treatment refU
_refine_ls_matrix_type full
_refine_ls_number_parameters 349
_refine_ls_number_reflns 5877
_refine_ls_number_restraints 10
_refine_ls_restrained_S_all 1.041
_refine_ls_R_factor_all 0.0387
_refine_ls_R_factor_gt 0.0333
_refine_ls_shift/su_max 0.002
_refine_ls_shift/su_mean 0.000
_refine_ls_structure_factor_coef Fsqd
_refine_ls_weighting_details 'calc w=1/[\s^2^(Fo^2^)+(0.0475P)^2^+0.4351P] where P=(Fo^2^+2Fc^2^)/3'
_refine_ls_weighting_scheme calc
_refine_ls_wR_factor_gt 0.0817
_refine_ls_wR_factor_ref 0.0845
_reflns_number_gt 5297
_reflns_number_total 5877
_reflns_threshold_expression >2sigma(I)
_cod_data_source_file b925829a.txt
_cod_data_source_block shelxl1
_cod_depositor_comments
;
The following automatic conversions were performed:

data item '_refine_ls_hydrogen_treatment' value 'refu' was changed to
'refU' in accordance with the
/home/saulius/struct/COD-crude-data/automatic-downloads/DataCite-retrospective/RSC/depositions/lib/dictionaries/cif_core.dic
dictionary named 'cif_core.dic' version 2.4.2 last updated on
2011-04-26.

Automatic conversion script
Id: cif_fix_values 6909 2019-04-08 15:41:33Z antanas 
;
_cod_original_sg_symbol_H-M Pna2(1)
_cod_database_code 7238149

loop_
_symmetry_equiv_pos_as_xyz
'x, y, z'
'-x, -y, z+1/2'
'-x+1/2, y+1/2, z+1/2'
'x+1/2, -y+1/2, z'

loop_
_atom_site_label
_atom_site_type_symbol
_atom_site_fract_x
_atom_site_fract_y
_atom_site_fract_z
_atom_site_U_iso_or_equiv
_atom_site_adp_type
_atom_site_occupancy
_atom_site_symmetry_multiplicity
_atom_site_calc_flag
_atom_site_refinement_flags
C1 C 0.19268(13) 1.07326(17) 0.3810(2) 0.0333(5) Uani 1 1 d .
C2 C 0.28001(12) 1.05655(18) 0.36354(18) 0.0326(5) Uani 1 1 d .
C3 C 0.31194(13) 1.03316(19) 0.2633(2) 0.0377(5) Uani 1 1 d .
H3 H 0.2783 1.0281 0.2036 0.045 Uiso 1 1 calc R
C4 C 0.39294(13) 1.01712(19) 0.2496(2) 0.0373(5) Uani 1 1 d .
H4 H 0.4130 1.0031 0.1809 0.045 Uiso 1 1 calc R
C5 C 0.44482(12) 1.02180(17) 0.33781(19) 0.0315(5) Uani 1 1 d .
C6 C 0.41224(11) 1.04480(17) 0.4401(2) 0.0349(5) Uani 1 1 d .
H6 H 0.4455 1.0482 0.5003 0.042 Uiso 1 1 calc R
C7 C 0.33118(12) 1.06237(19) 0.45222(18) 0.0366(5) Uani 1 1 d .
H7 H 0.3107 1.0782 0.5204 0.044 Uiso 1 1 calc R
C8 C 0.53100(12) 0.99677(17) 0.32793(19) 0.0316(5) Uani 1 1 d .
C9 C 0.55505(16) 0.90961(19) 0.2641(2) 0.0431(6) Uani 1 1 d .
H9 H 0.5178 0.8749 0.2207 0.052 Uiso 1 1 calc R
C10 C 0.63335(17) 0.8744(2) 0.2646(3) 0.0517(7) Uani 1 1 d .
H10 H 0.6485 0.8169 0.2212 0.062 Uiso 1 1 calc R
C11 C 0.68836(15) 0.9243(2) 0.3291(3) 0.0561(8) Uani 1 1 d .
H11 H 0.7405 0.8989 0.3316 0.067 Uiso 1 1 calc R
C12 C 0.66681(14) 1.0121(2) 0.3904(3) 0.0489(7) Uani 1 1 d .
H12 H 0.7048 1.0460 0.4332 0.059 Uiso 1 1 calc R
C13 C 0.58857(12) 1.05084(17) 0.3890(2) 0.0332(5) Uani 1 1 d .
C14 C 0.57038(11) 1.15465(16) 0.44662(19) 0.0303(5) Uani 1 1 d .
C15 C -0.02107(15) 0.90770(18) 0.5456(2) 0.0385(5) Uani 1 1 d .
H15 H -0.0508 0.9536 0.5891 0.046 Uiso 1 1 calc R
C16 C 0.02540(18) 0.7622(2) 0.4747(2) 0.0514(6) Uani 1 1 d .
H16 H 0.0350 0.6905 0.4587 0.062 Uiso 1 1 calc R
C17 C 0.05936(14) 0.84825(17) 0.4263(3) 0.0455(5) Uani 1 1 d .
H17 H 0.0968 0.8453 0.3709 0.055 Uiso 1 1 calc R
C18 C -0.07806(17) 0.7385(2) 0.6206(2) 0.0511(6) Uani 1 1 d .
H18A H -0.0743 0.7657 0.6940 0.061 Uiso 1 1 calc R
H18B H -0.0606 0.6643 0.6212 0.061 Uiso 1 1 calc R
C19 C -0.16158(18) 0.7430(3) 0.5851(3) 0.0654(9) Uani 1 1 d .
H19A H -0.1667 0.7098 0.5144 0.079 Uiso 1 1 calc R
H19B H -0.1782 0.8172 0.5788 0.079 Uiso 1 1 calc R
C20 C -0.21552(18) 0.6845(3) 0.6669(3) 0.0605(8) Uani 1 1 d .
H20A H -0.2014 0.6091 0.6687 0.073 Uiso 1 1 calc R
H20B H -0.2068 0.7139 0.7386 0.073 Uiso 1 1 calc R
C21 C -0.29916(18) 0.6955(3) 0.6382(3) 0.0722(10) Uani 1 1 d .
H21A H -0.3066 0.6718 0.5641 0.087 Uiso 1 1 calc R
H21B H -0.3139 0.7706 0.6420 0.087 Uiso 1 1 calc R
C22 C -0.40459(15) 0.6709(2) 0.7821(3) 0.0493(7) Uani 1 1 d .
H22 H -0.4096 0.7428 0.8010 0.059 Uiso 1 1 calc R
C23 C -0.36178(15) 0.5255(2) 0.7041(2) 0.0470(6) Uani 1 1 d .
H23 H -0.3334 0.4776 0.6612 0.056 Uiso 1 1 calc R
C24 C -0.42078(14) 0.5021(2) 0.7742(2) 0.0437(6) Uani 1 1 d .
H24 H -0.4405 0.4336 0.7872 0.052 Uiso 1 1 calc R
Co1 Co 0.044611(13) 1.102608(19) 0.42764(3) 0.02806(8) Uani 1 1 d .
H5A H 0.691(5) 0.187(6) 0.587(7) 0.30(6) Uiso 1 1 d D
H6A H 0.8107(11) 0.136(2) 0.627(3) 0.056(9) Uiso 1 1 d D
H7A H -0.0480(8) 1.147(3) 0.591(3) 0.058(10) Uiso 1 1 d D
H5B H 0.719(2) 0.278(3) 0.570(2) 0.081(12) Uiso 1 1 d D
H6B H 0.841(3) 0.055(4) 0.687(4) 0.15(2) Uiso 1 1 d D
H7B H 0.0216(18) 1.2136(14) 0.587(3) 0.061(10) Uiso 1 1 d D
N1 N 0.02993(11) 0.94018(15) 0.47171(16) 0.0334(4) Uani 1 1 d .
N2 N -0.02506(12) 0.80048(15) 0.55073(17) 0.0386(4) Uani 1 1 d .
N3 N -0.44771(11) 0.59383(16) 0.82375(19) 0.0373(5) Uani 1 1 d .
N4 N -0.35210(15) 0.6338(2) 0.7089(2) 0.0520(6) Uani 1 1 d .
O1 O 0.16858(9) 1.10743(12) 0.47097(15) 0.0380(4) Uani 1 1 d .
O2 O 0.14358(9) 1.05195(14) 0.30610(14) 0.0407(4) Uani 1 1 d .
O3 O 0.55640(9) 1.23336(12) 0.38634(14) 0.0373(4) Uani 1 1 d .
O4 O 0.57152(10) 1.15585(13) 0.54777(14) 0.0407(4) Uani 1 1 d .
O5 O 0.72007(15) 0.2320(2) 0.6211(3) 0.0820(8) Uani 1 1 d D
O6 O 0.85360(15) 0.1044(2) 0.6434(3) 0.0710(7) Uani 1 1 d D
O7 O 0.00106(11) 1.15300(14) 0.57563(16) 0.0433(4) Uani 1 1 d D

loop_
_atom_site_aniso_label
_atom_site_aniso_U_11
_atom_site_aniso_U_22
_atom_site_aniso_U_33
_atom_site_aniso_U_23
_atom_site_aniso_U_13
_atom_site_aniso_U_12
C1 0.0267(10) 0.0281(9) 0.0452(13) 0.0029(10) 0.0014(10) -0.0039(9)
C2 0.0259(10) 0.0351(10) 0.0366(13) -0.0002(9) 0.0033(9) -0.0041(8)
C3 0.0308(10) 0.0456(12) 0.0368(12) -0.0075(10) -0.0034(9) -0.0052(9)
C4 0.0331(11) 0.0447(12) 0.0341(12) -0.0099(10) 0.0046(9) -0.0041(10)
C5 0.0264(9) 0.0303(10) 0.0378(12) -0.0052(9) 0.0034(8) -0.0021(8)
C6 0.0279(9) 0.0446(11) 0.0321(12) -0.0031(11) 0.0018(10) 0.0004(8)
C7 0.0294(10) 0.0473(11) 0.0330(13) -0.0047(10) 0.0050(8) 0.0021(9)
C8 0.0296(10) 0.0282(10) 0.0372(12) 0.0006(9) 0.0087(9) 0.0010(8)
C9 0.0458(13) 0.0362(12) 0.0474(15) -0.0065(11) 0.0131(11) 0.0027(10)
C10 0.0513(15) 0.0397(12) 0.0641(18) -0.0013(12) 0.0248(14) 0.0118(11)
C11 0.0350(13) 0.0456(14) 0.088(2) 0.0096(14) 0.0184(14) 0.0163(11)
C12 0.0292(10) 0.0405(12) 0.0770(19) 0.0073(12) 0.0019(11) 0.0065(9)
C13 0.0268(9) 0.0295(10) 0.0433(12) 0.0052(9) 0.0049(9) 0.0023(8)
C14 0.0220(8) 0.0298(10) 0.0391(14) 0.0016(9) -0.0021(8) -0.0016(7)
C15 0.0385(12) 0.0330(11) 0.0441(13) -0.0035(10) 0.0077(11) -0.0027(9)
C16 0.0651(15) 0.0315(12) 0.0576(16) -0.0033(11) 0.0196(13) 0.0017(12)
C17 0.0518(13) 0.0338(10) 0.0510(14) 0.0017(15) 0.0187(15) 0.0018(9)
C18 0.0601(16) 0.0440(13) 0.0493(15) 0.0070(12) 0.0147(13) -0.0147(12)
C19 0.0475(15) 0.0671(18) 0.082(2) 0.0232(17) 0.0193(15) -0.0071(14)
C20 0.0531(15) 0.0653(18) 0.0629(19) 0.0107(16) 0.0062(14) -0.0120(14)
C21 0.0553(17) 0.076(2) 0.086(2) 0.022(2) 0.0281(18) -0.0019(15)
C22 0.0403(13) 0.0399(12) 0.0677(18) 0.0005(12) 0.0222(13) -0.0002(10)
C23 0.0387(12) 0.0481(14) 0.0542(16) -0.0116(12) 0.0131(12) 0.0003(11)
C24 0.0356(11) 0.0418(12) 0.0537(15) -0.0149(11) 0.0091(11) -0.0045(10)
Co1 0.02284(12) 0.02729(12) 0.03404(14) -0.00050(14) -0.00160(13) -0.00180(9)
N1 0.0317(8) 0.0283(9) 0.0403(10) 0.0002(8) 0.0029(8) -0.0037(7)
N2 0.0437(10) 0.0332(9) 0.0388(11) 0.0021(8) 0.0070(9) -0.0088(8)
N3 0.0297(9) 0.0385(11) 0.0437(12) -0.0030(9) 0.0063(8) 0.0007(8)
N4 0.0427(12) 0.0475(12) 0.0660(16) 0.0015(12) 0.0242(11) 0.0012(10)
O1 0.0257(7) 0.0429(9) 0.0455(9) -0.0024(7) 0.0061(7) -0.0020(6)
O2 0.0278(7) 0.0453(9) 0.0489(10) -0.0023(8) -0.0034(7) -0.0019(7)
O3 0.0482(9) 0.0285(8) 0.0351(8) 0.0019(7) -0.0050(7) 0.0047(6)
O4 0.0435(9) 0.0398(9) 0.0390(10) 0.0050(7) -0.0017(7) 0.0041(7)
O5 0.0583(13) 0.0737(15) 0.114(2) 0.0305(16) -0.0404(15) -0.0142(12)
O6 0.0484(13) 0.0686(16) 0.096(2) 0.0264(13) 0.0268(13) 0.0064(11)
O7 0.0466(10) 0.0366(9) 0.0466(10) -0.0030(7) 0.0130(8) -0.0032(8)

loop_
_atom_type_symbol
_atom_type_description
_atom_type_scat_dispersion_real
_atom_type_scat_dispersion_imag
_atom_type_scat_source
C C 0.0033 0.0016 'International Tables Vol C Tables 4.2.6.8 and 6.1.1.4'
H H 0.0000 0.0000 'International Tables Vol C Tables 4.2.6.8 and 6.1.1.4'
N N 0.0061 0.0033 'International Tables Vol C Tables 4.2.6.8 and 6.1.1.4'
O O 0.0106 0.0060 'International Tables Vol C Tables 4.2.6.8 and 6.1.1.4'
Co Co 0.3494 0.9721 'International Tables Vol C Tables 4.2.6.8 and 6.1.1.4'

loop_
_geom_angle_atom_site_label_1
_geom_angle_atom_site_label_2
_geom_angle_atom_site_label_3
_geom_angle
_geom_angle_site_symmetry_1
_geom_angle_site_symmetry_3
O1 C1 O2 120.51(19) . .
O1 C1 C2 119.3(2) . .
O2 C1 C2 120.2(2) . .
C3 C2 C7 118.49(19) . .
C3 C2 C1 122.6(2) . .
C7 C2 C1 118.87(19) . .
C2 C3 C4 121.4(2) . .
C2 C3 H3 119.3 . .
C4 C3 H3 119.3 . .
C3 C4 C5 120.8(2) . .
C3 C4 H4 119.6 . .
C5 C4 H4 119.6 . .
C4 C5 C6 117.86(19) . .
C4 C5 C8 122.3(2) . .
C6 C5 C8 119.7(2) . .
C7 C6 C5 120.7(2) . .
C7 C6 H6 119.6 . .
C5 C6 H6 119.6 . .
C6 C7 C2 120.8(2) . .
C6 C7 H7 119.6 . .
C2 C7 H7 119.6 . .
C13 C8 C9 118.6(2) . .
C13 C8 C5 121.79(19) . .
C9 C8 C5 119.3(2) . .
C10 C9 C8 121.1(3) . .
C10 C9 H9 119.5 . .
C8 C9 H9 119.5 . .
C11 C10 C9 119.8(2) . .
C11 C10 H10 120.1 . .
C9 C10 H10 120.1 . .
C10 C11 C12 120.3(2) . .
C10 C11 H11 119.9 . .
C12 C11 H11 119.9 . .
C11 C12 C13 120.9(3) . .
C11 C12 H12 119.6 . .
C13 C12 H12 119.6 . .
C12 C13 C8 119.2(2) . .
C12 C13 C14 118.7(2) . .
C8 C13 C14 121.91(18) . .
O4 C14 O3 125.9(2) . .
O4 C14 C13 118.61(19) . .
O3 C14 C13 115.5(2) . .
N1 C15 N2 111.9(2) . .
N1 C15 H15 124.1 . .
N2 C15 H15 124.1 . .
N2 C16 C17 106.8(2) . .
N2 C16 H16 126.6 . .
C17 C16 H16 126.6 . .
C16 C17 N1 109.4(2) . .
C16 C17 H17 125.3 . .
N1 C17 H17 125.3 . .
N2 C18 C19 112.6(2) . .
N2 C18 H18A 109.1 . .
C19 C18 H18A 109.1 . .
N2 C18 H18B 109.1 . .
C19 C18 H18B 109.1 . .
H18A C18 H18B 107.8 . .
C18 C19 C20 110.3(3) . .
C18 C19 H19A 109.6 . .
C20 C19 H19A 109.6 . .
C18 C19 H19B 109.6 . .
C20 C19 H19B 109.6 . .
H19A C19 H19B 108.1 . .
C21 C20 C19 111.3(3) . .
C21 C20 H20A 109.4 . .
C19 C20 H20A 109.4 . .
C21 C20 H20B 109.4 . .
C19 C20 H20B 109.4 . .
H20A C20 H20B 108.0 . .
C20 C21 N4 113.0(3) . .
C20 C21 H21A 109.0 . .
N4 C21 H21A 109.0 . .
C20 C21 H21B 109.0 . .
N4 C21 H21B 109.0 . .
H21A C21 H21B 107.8 . .
N3 C22 N4 111.9(2) . .
N3 C22 H22 124.1 . .
N4 C22 H22 124.1 . .
C24 C23 N4 106.0(2) . .
C24 C23 H23 127.0 . .
N4 C23 H23 127.0 . .
C23 C24 N3 110.3(2) . .
C23 C24 H24 124.9 . .
N3 C24 H24 124.9 . .
O7 Co1 N3 106.63(9) . 3_454
O7 Co1 N1 91.32(7) . .
N3 Co1 N1 90.99(8) 3_454 .
O7 Co1 O3 87.24(7) . 4_475
N3 Co1 O3 88.58(7) 3_454 4_475
N1 Co1 O3 178.31(7) . 4_475
O7 Co1 O1 96.51(7) . .
N3 Co1 O1 156.12(8) 3_454 .
N1 Co1 O1 94.33(7) . .
O3 Co1 O1 86.71(6) 4_475 .
O7 Co1 O2 154.96(7) . .
N3 Co1 O2 98.38(8) 3_454 .
N1 Co1 O2 89.35(7) . .
O3 Co1 O2 92.33(6) 4_475 .
O1 Co1 O2 58.49(6) . .
C15 N1 C17 105.1(2) . .
C15 N1 Co1 123.37(16) . .
C17 N1 Co1 131.02(18) . .
C15 N2 C16 106.8(2) . .
C15 N2 C18 125.9(2) . .
C16 N2 C18 127.2(2) . .
C22 N3 C24 104.8(2) . .
C22 N3 Co1 129.59(17) . 3_445
C24 N3 Co1 125.25(16) . 3_445
C22 N4 C23 107.1(2) . .
C22 N4 C21 128.1(3) . .
C23 N4 C21 124.6(3) . .
C1 O1 Co1 94.68(14) . .
C1 O2 Co1 86.32(14) . .
C14 O3 Co1 129.12(15) . 4_575
H5A O5 H5B 94(6) . .
H6A O6 H6B 106(4) . .
Co1 O7 H7A 121(3) . .
Co1 O7 H7B 106(2) . .
H7A O7 H7B 116(3) . .

loop_
_geom_bond_atom_site_label_1
_geom_bond_atom_site_label_2
_geom_bond_distance
_geom_bond_site_symmetry_2
C1 O1 1.257(3) .
C1 O2 1.266(3) .
C1 C2 1.495(3) .
C2 C3 1.380(3) .
C2 C7 1.393(3) .
C3 C4 1.383(3) .
C3 H3 0.9300 .
C4 C5 1.395(3) .
C4 H4 0.9300 .
C5 C6 1.406(3) .
C5 C8 1.483(3) .
C6 C7 1.385(3) .
C6 H6 0.9300 .
C7 H7 0.9300 .
C8 C13 1.398(3) .
C8 C9 1.402(3) .
C9 C10 1.385(4) .
C9 H9 0.9300 .
C10 C11 1.369(5) .
C10 H10 0.9300 .
C11 C12 1.379(4) .
C11 H11 0.9300 .
C12 C13 1.398(3) .
C12 H12 0.9300 .
C13 C14 1.509(3) .
C14 O4 1.249(3) .
C14 O3 1.254(3) .
C15 N1 1.315(3) .
C15 N2 1.341(3) .
C15 H15 0.9300 .
C16 N2 1.351(3) .
C16 C17 1.354(4) .
C16 H16 0.9300 .
C17 N1 1.369(3) .
C17 H17 0.9300 .
C18 N2 1.460(3) .
C18 C19 1.469(4) .
C18 H18A 0.9700 .
C18 H18B 0.9700 .
C19 C20 1.540(4) .
C19 H19A 0.9700 .
C19 H19B 0.9700 .
C20 C21 1.453(4) .
C20 H20A 0.9700 .
C20 H20B 0.9700 .
C21 N4 1.463(4) .
C21 H21A 0.9700 .
C21 H21B 0.9700 .
C22 N3 1.309(3) .
C22 N4 1.344(3) .
C22 H22 0.9300 .
C23 C24 1.347(4) .
C23 N4 1.362(4) .
C23 H23 0.9300 .
C24 N3 1.374(3) .
C24 H24 0.9300 .
Co1 O7 2.0655(19) .
Co1 N3 2.073(2) 3_454
Co1 N1 2.112(2) .
Co1 O3 2.1182(16) 4_475
Co1 O1 2.1475(17) .
Co1 O2 2.3249(17) .
N3 Co1 2.073(2) 3_445
O3 Co1 2.1181(16) 4_575
O5 H5A 0.852(10) .
O5 H5B 0.852(10) .
O6 H6A 0.842(10) .
O6 H6B 0.847(10) .
O7 H7A 0.847(10) .
O7 H7B 0.843(10) .

loop_
_geom_torsion_atom_site_label_1
_geom_torsion_atom_site_label_2
_geom_torsion_atom_site_label_3
_geom_torsion_atom_site_label_4
_geom_torsion
_geom_torsion_site_symmetry_1
_geom_torsion_site_symmetry_4
O1 C1 C2 C3 -171.1(2) . .
O2 C1 C2 C3 9.7(3) . .
O1 C1 C2 C7 10.4(3) . .
O2 C1 C2 C7 -168.8(2) . .
C7 C2 C3 C4 -0.9(3) . .
C1 C2 C3 C4 -179.4(2) . .
C2 C3 C4 C5 1.4(4) . .
C3 C4 C5 C6 -0.9(3) . .
C3 C4 C5 C8 175.1(2) . .
C4 C5 C6 C7 -0.1(3) . .
C8 C5 C6 C7 -176.3(2) . .
C5 C6 C7 C2 0.7(3) . .
C3 C2 C7 C6 -0.2(3) . .
C1 C2 C7 C6 178.4(2) . .
C4 C5 C8 C13 145.2(2) . .
C6 C5 C8 C13 -38.8(3) . .
C4 C5 C8 C9 -41.3(3) . .
C6 C5 C8 C9 134.7(2) . .
C13 C8 C9 C10 2.8(4) . .
C5 C8 C9 C10 -170.9(2) . .
C8 C9 C10 C11 0.7(4) . .
C9 C10 C11 C12 -2.5(5) . .
C10 C11 C12 C13 0.8(4) . .
C11 C12 C13 C8 2.7(4) . .
C11 C12 C13 C14 -172.7(2) . .
C9 C8 C13 C12 -4.4(4) . .
C5 C8 C13 C12 169.2(2) . .
C9 C8 C13 C14 170.9(2) . .
C5 C8 C13 C14 -15.6(3) . .
C12 C13 C14 O4 -70.8(3) . .
C8 C13 C14 O4 113.9(2) . .
C12 C13 C14 O3 108.2(3) . .
C8 C13 C14 O3 -67.1(3) . .
N2 C16 C17 N1 -0.2(4) . .
N2 C18 C19 C20 -175.2(3) . .
C18 C19 C20 C21 175.3(3) . .
C19 C20 C21 N4 175.3(3) . .
N4 C23 C24 N3 -0.6(3) . .
N2 C15 N1 C17 0.7(3) . .
N2 C15 N1 Co1 173.47(16) . .
C16 C17 N1 C15 -0.3(3) . .
C16 C17 N1 Co1 -172.2(2) . .
O7 Co1 N1 C15 24.0(2) . .
N3 Co1 N1 C15 -82.7(2) 3_454 .
O3 Co1 N1 C15 -7(3) 4_475 .
O1 Co1 N1 C15 120.6(2) . .
O2 Co1 N1 C15 178.9(2) . .
O7 Co1 N1 C17 -165.3(2) . .
N3 Co1 N1 C17 88.0(2) 3_454 .
O3 Co1 N1 C17 163(2) 4_475 .
O1 Co1 N1 C17 -68.7(2) . .
O2 Co1 N1 C17 -10.4(2) . .
N1 C15 N2 C16 -0.9(3) . .
N1 C15 N2 C18 -177.2(2) . .
C17 C16 N2 C15 0.7(3) . .
C17 C16 N2 C18 176.9(3) . .
C19 C18 N2 C15 72.1(4) . .
C19 C18 N2 C16 -103.5(4) . .
N4 C22 N3 C24 0.2(3) . .
N4 C22 N3 Co1 -173.3(2) . 3_445
C23 C24 N3 C22 0.3(3) . .
C23 C24 N3 Co1 174.10(19) . 3_445
N3 C22 N4 C23 -0.6(4) . .
N3 C22 N4 C21 173.8(3) . .
C24 C23 N4 C22 0.7(3) . .
C24 C23 N4 C21 -173.9(3) . .
C20 C21 N4 C22 111.0(4) . .
C20 C21 N4 C23 -75.5(5) . .
O2 C1 O1 Co1 0.7(2) . .
C2 C1 O1 Co1 -178.47(17) . .
O7 Co1 O1 C1 177.99(13) . .
N3 Co1 O1 C1 -16.2(2) 3_454 .
N1 Co1 O1 C1 86.16(14) . .
O3 Co1 O1 C1 -95.17(13) 4_475 .
O2 Co1 O1 C1 -0.41(12) . .
O1 C1 O2 Co1 -0.7(2) . .
C2 C1 O2 Co1 178.52(18) . .
O7 Co1 O2 C1 -3.4(2) . .
N3 Co1 O2 C1 174.02(13) 3_454 .
N1 Co1 O2 C1 -95.08(13) . .
O3 Co1 O2 C1 85.11(13) 4_475 .
O1 Co1 O2 C1 0.41(12) . .
O4 C14 O3 Co1 8.7(3) . 4_575
C13 C14 O3 Co1 -170.25(13) . 4_575
